data_4507029
loop_
_publ_author_name
'Cai, Song-Liang'
'Zheng, Sheng-Run'
'Wen, Zhen-Zhen'
'Fan, Jun'
'Zhang, Wei-Guang'

_publ_section_title
;
 A Series of New Three-Dimensional d--f Heterometallic Coordination
 Polymers with Rare 10-ConnectedbctNet Topology Based on Planar
 Hexanuclear Heterometallic Second Building Units
;
_journal_issue 11
_journal_name_full 'Crystal Growth &amp; Design'
_journal_page_first 5737
_journal_paper_doi 10.1021/cg301256g
_journal_volume 12
_journal_year 2012
_chemical_formula_moiety 'C22 H12 Cd Gd N5 O8, 3(H2 O)'
_chemical_formula_sum 'C22 H18 Cd Gd N5 O11'
_chemical_formula_weight 798.06
_chemical_name_systematic
; 
 ? 
;
_space_group_IT_number 14
_symmetry_cell_setting monoclinic
_symmetry_space_group_name_Hall '-P 2ybc'
_symmetry_space_group_name_H-M 'P 1 21/c 1'
_atom_sites_solution_hydrogens geom
_atom_sites_solution_primary direct
_atom_sites_solution_secondary difmap
_audit_creation_method SHELXL-97
_cell_angle_alpha 90.00
_cell_angle_beta 121.259(3)
_cell_angle_gamma 90.00
_cell_formula_units_Z 4
_cell_length_a 11.0308(10)
_cell_length_b 13.5717(12)
_cell_length_c 20.8930(15)
_cell_measurement_reflns_used 8508
_cell_measurement_temperature 298(2)
_cell_measurement_theta_max 27.92
_cell_measurement_theta_min 2.38
_cell_volume 2673.8(4)
_computing_cell_refinement 'Bruker SAINT'
_computing_data_collection 'Bruker APEX2'
_computing_data_reduction 'Bruker SAINT'
_computing_molecular_graphics 'Bruker SHELXTL'
_computing_publication_material 'Bruker SHELXTL'
_computing_structure_refinement 'SHELXL-97 (Sheldrick, 2008)'
_computing_structure_solution 'SHELXS-97 (Sheldrick, 2008)'
_diffrn_ambient_temperature 298(2)
_diffrn_measured_fraction_theta_full 0.997
_diffrn_measured_fraction_theta_max 0.997
_diffrn_radiation_monochromator graphite
_diffrn_radiation_source 'fine-focus sealed tube'
_diffrn_radiation_type MoK\a
_diffrn_radiation_wavelength 0.71073
_diffrn_reflns_av_R_equivalents 0.0261
_diffrn_reflns_av_sigmaI/netI 0.0311
_diffrn_reflns_limit_h_max 11
_diffrn_reflns_limit_h_min -13
_diffrn_reflns_limit_k_max 16
_diffrn_reflns_limit_k_min -16
_diffrn_reflns_limit_l_max 24
_diffrn_reflns_limit_l_min -25
_diffrn_reflns_number 14086
_diffrn_reflns_theta_full 26.00
_diffrn_reflns_theta_max 26.00
_diffrn_reflns_theta_min 1.88
_exptl_absorpt_coefficient_mu 3.321
_exptl_absorpt_correction_T_max 0.4357
_exptl_absorpt_correction_T_min 0.3810
_exptl_absorpt_correction_type multi-scan
_exptl_absorpt_process_details 'SADABS (Sheldrick, 1996)'
_exptl_crystal_colour colorless
_exptl_crystal_density_diffrn 1.983
_exptl_crystal_density_method 'not measured'
_exptl_crystal_description block
_exptl_crystal_F_000 1540
_exptl_crystal_size_max 0.36
_exptl_crystal_size_mid 0.32
_exptl_crystal_size_min 0.30
_refine_diff_density_max 0.765
_refine_diff_density_min -0.766
_refine_diff_density_rms 0.125
_refine_ls_extinction_method none
_refine_ls_goodness_of_fit_ref 1.077
_refine_ls_hydrogen_treatment constr
_refine_ls_matrix_type full
_refine_ls_number_parameters 361
_refine_ls_number_reflns 5236
_refine_ls_number_restraints 1
_refine_ls_restrained_S_all 1.078
_refine_ls_R_factor_all 0.0322
_refine_ls_R_factor_gt 0.0272
_refine_ls_shift/su_max 0.006
_refine_ls_shift/su_mean 0.000
_refine_ls_structure_factor_coef Fsqd
_refine_ls_weighting_details 'calc w=1/[\s^2^(Fo^2^)+(0.0269P)^2^+6.2882P] where P=(Fo^2^+2Fc^2^)/3'
_refine_ls_weighting_scheme calc
_refine_ls_wR_factor_gt 0.0671
_refine_ls_wR_factor_ref 0.0694
_reflns_number_gt 4671
_reflns_number_total 5236
_reflns_threshold_expression >2sigma(I)
_cod_data_source_file cg301256g_si_002.cif
_cod_data_source_block Gd-Cd
_cod_depositor_comments
;
The following automatic conversions were performed:

'_symmetry_cell_setting' value 'Monoclinic' changed to 'monoclinic'
according to /home/saulius/struct/CIF-dictionaries/cif_core.dic
dictionary named 'cif_core.dic' version 2.4.2 from
2011-04-26.

'_refine_ls_hydrogen_treatment' value 'CONSTR' changed
to 'constr' according to
/home/saulius/struct/CIF-dictionaries/cif_core.dic dictionary named
'cif_core.dic' version 2.4.2 from 2011-04-26.

Automatic conversion script
Id: cif_fix_values 1891 2012-01-12 08:04:46Z andrius 
;
_cod_original_sg_symbol_H-M 'P2(1)/c  '
_cod_database_code 4507029

loop_
_symmetry_equiv_pos_as_xyz
'x, y, z'
'-x, y+1/2, -z+1/2'
'-x, -y, -z'
'x, -y-1/2, z-1/2'

loop_
_atom_site_label
_atom_site_type_symbol
_atom_site_fract_x
_atom_site_fract_y
_atom_site_fract_z
_atom_site_U_iso_or_equiv
_atom_site_adp_type
_atom_site_occupancy
_atom_site_symmetry_multiplicity
_atom_site_calc_flag
_atom_site_refinement_flags
Gd1 Gd 0.441193(10) 0.863972(8) 1.003600(5) 0.01545(3) Uani 1 1 d U
Cd1 Cd 0.006562(15) 0.856320(11) 0.766128(8) 0.01753(4) Uani 1 1 d .
O1 O 0.22938(14) 0.90159(11) 0.87389(8) 0.0181(4) Uani 1 1 d .
O2 O 0.38909(14) 1.01857(11) 0.92105(8) 0.0204(4) Uani 1 1 d .
O5 O 0.57276(16) 0.86178(12) 0.93923(9) 0.0328(5) Uani 1 1 d .
N3 N -0.3822(2) 1.19713(15) 0.56389(11) 0.0321(6) Uani 1 1 d .
O3 O 0.35983(19) 1.22605(13) 0.92182(10) 0.0377(6) Uani 1 1 d .
O7 O 0.4430(2) 0.82126(19) 1.12028(10) 0.0552(6) Uani 1 1 d U
O8 O 0.25061(18) 0.78316(15) 1.01335(9) 0.0439(5) Uani 1 1 d .
O6 O 0.31896(16) 0.99125(13) 1.02713(9) 0.0357(5) Uani 1 1 d .
C6 C -0.1966(2) 1.10590(17) 0.66756(13) 0.0260(7) Uani 1 1 d .
N2 N 0.02805(18) 1.18847(14) 0.75186(10) 0.0217(5) Uani 1 1 d .
O4 O 0.21234(19) 1.33101(13) 0.83747(10) 0.0380(6) Uani 1 1 d .
N5 N 0.1331(2) 0.67009(18) 1.20311(11) 0.0390(6) Uani 1 1 d .
N4 N 0.9057(2) 0.86480(16) 0.84256(11) 0.0323(6) Uani 1 1 d .
C1 C 0.2644(2) 0.99164(15) 0.87395(10) 0.0155(5) Uani 1 1 d .
C2 C 0.1578(2) 1.06069(16) 0.82014(11) 0.0184(6) Uani 1 1 d .
C5 C -0.0462(2) 1.10405(16) 0.72643(12) 0.0210(6) Uani 1 1 d .
C3 C 0.1567(2) 1.16297(16) 0.81253(11) 0.0184(6) Uani 1 1 d .
N1 N 0.02837(17) 1.02428(13) 0.76554(9) 0.0182(5) Uani 1 1 d .
C4 C 0.2515(2) 1.24495(17) 0.86028(12) 0.0250(7) Uani 1 1 d .
C11 C 0.6584(2) 0.92508(19) 0.94347(12) 0.0269(6) Uani 1 1 d .
C12 C 0.7475(2) 0.90056(19) 0.90932(12) 0.0269(6) Uani 1 1 d .
C13 C 0.8455(2) 0.9678(2) 0.91443(14) 0.0393(7) Uani 1 1 d .
H13 H 0.8594 1.0268 0.9400 0.047 Uiso 1 1 calc R
C10 C -0.2448(2) 1.17933(18) 0.61442(12) 0.0249(7) Uani 1 1 d .
H10 H -0.1775 1.2195 0.6134 0.030 Uiso 1 1 calc R
C7 C -0.2972(3) 1.0424(2) 0.66582(17) 0.0440(9) Uani 1 1 d .
H7 H -0.2698 0.9909 0.7000 0.053 Uiso 1 1 calc R
C8 C -0.4392(3) 1.0571(2) 0.6123(2) 0.0601(12) Uani 1 1 d .
H8 H -0.5079 1.0142 0.6091 0.072 Uiso 1 1 calc R
C9 C -0.4773(3) 1.1352(2) 0.5643(2) 0.0527(11) Uani 1 1 d .
H9 H -0.5732 1.1462 0.5305 0.063 Uiso 1 1 calc R
C16 C 0.7326(3) 0.8136(2) 0.87176(15) 0.0421(7) Uani 1 1 d .
H16 H 0.6698 0.7653 0.8685 0.050 Uiso 1 1 calc R
C14 C 0.9234(3) 0.9467(2) 0.88118(15) 0.0437(8) Uani 1 1 d .
H14 H 0.9911 0.9920 0.8862 0.052 Uiso 1 1 calc R
C15 C 0.8127(3) 0.7996(2) 0.83904(15) 0.0427(7) Uani 1 1 d .
H15 H 0.8008 0.7412 0.8131 0.051 Uiso 1 1 calc R
C20 C 0.2715(3) 0.6903(2) 1.23812(15) 0.0481(9) Uani 1 1 d .
H20 H 0.3272 0.6785 1.2893 0.058 Uiso 1 1 calc R
C19 C 0.3349(3) 0.7279(3) 1.20171(15) 0.0505(9) Uani 1 1 d .
H19 H 0.4315 0.7417 1.2280 0.061 Uiso 1 1 calc R
C22 C 0.1107(3) 0.7252(3) 1.08889(16) 0.0588(11) Uani 1 1 d .
H22 H 0.0526 0.7370 1.0378 0.071 Uiso 1 1 calc R
C21 C 0.0558(3) 0.6874(3) 1.12983(17) 0.0626(11) Uani 1 1 d .
H21 H -0.0407 0.6732 1.1049 0.075 Uiso 1 1 calc R
C17 C 0.3214(3) 0.7852(2) 1.08390(14) 0.0388(8) Uani 1 1 d .
C18 C 0.2537(3) 0.7450(2) 1.12545(14) 0.0384(7) Uani 1 1 d .
O2W O 0.8107(9) 0.9566(6) 0.3969(5) 0.384(7) Uani 1 1 d .
H2WB H 0.8374 0.9361 0.3621 0.461 Uiso 1 1 d R
H2WA H 0.8787 0.9908 0.4294 0.461 Uiso 1 1 d R
O1W O 0.4172(6) 0.4452(5) 0.2537(3) 0.243(3) Uani 1 1 d .
H1WA H 0.4800 0.4303 0.2433 0.291 Uiso 1 1 d R
H1WB H 0.3562 0.4004 0.2316 0.291 Uiso 1 1 d R
O3W O 0.0998(13) 0.9613(8) 0.4717(5) 0.513(9) Uani 1 1 d .
H3WA H 0.1707 0.9139 0.4862 0.615 Uiso 1 1 d R
H3WB H 0.1419 1.0257 0.4646 0.615 Uiso 1 1 d R

loop_
_atom_site_aniso_label
_atom_site_aniso_U_11
_atom_site_aniso_U_22
_atom_site_aniso_U_33
_atom_site_aniso_U_23
_atom_site_aniso_U_13
_atom_site_aniso_U_12
Gd1 0.01435(4) 0.01622(5) 0.01443(4) 0.00059(3) 0.00652(3) -0.00192(4)
Cd1 0.01791(6) 0.01536(7) 0.01997(6) -0.00429(5) 0.01029(5) -0.00242(6)
O1 0.0151(6) 0.0149(7) 0.0211(6) -0.0006(5) 0.0073(5) -0.0019(6)
O2 0.0169(6) 0.0186(7) 0.0198(6) 0.0016(6) 0.0053(5) -0.0005(6)
O5 0.0350(7) 0.0298(9) 0.0483(8) -0.0020(7) 0.0319(5) -0.0011(7)
N3 0.0251(9) 0.0240(10) 0.0321(10) 0.0032(8) 0.0042(8) -0.0002(9)
O3 0.0335(9) 0.0208(8) 0.0321(9) 0.0006(7) -0.0018(7) 0.0053(7)
O7 0.0455(8) 0.0912(15) 0.0306(5) 0.0191(8) 0.0209(5) -0.0136(10)
O8 0.0530(8) 0.0571(12) 0.0358(7) -0.0107(8) 0.0331(6) -0.0271(8)
O6 0.0352(7) 0.0365(10) 0.0499(8) -0.0142(7) 0.0323(6) -0.0057(7)
C6 0.0189(10) 0.0195(11) 0.0283(10) -0.0014(9) 0.0043(8) 0.0000(9)
N2 0.0208(8) 0.0155(9) 0.0214(8) 0.0028(7) 0.0057(6) -0.0002(7)
O4 0.0306(9) 0.0165(8) 0.0376(9) 0.0052(7) -0.0029(7) -0.0032(7)
N5 0.0494(9) 0.0450(13) 0.0372(9) 0.0023(9) 0.0327(7) -0.0040(10)
N4 0.0309(8) 0.0409(12) 0.0376(8) -0.0086(8) 0.0266(6) -0.0042(9)
C1 0.0161(8) 0.0168(10) 0.0146(8) -0.0003(7) 0.0087(6) 0.0001(8)
C2 0.0178(8) 0.0170(10) 0.0193(8) 0.0009(8) 0.0089(7) -0.0009(8)
C5 0.0205(9) 0.0171(10) 0.0180(9) 0.0005(8) 0.0047(7) -0.0014(9)
C3 0.0181(8) 0.0176(10) 0.0180(8) 0.0029(8) 0.0083(7) -0.0005(8)
N1 0.0183(7) 0.0141(8) 0.0193(7) 0.0005(6) 0.0077(6) -0.0010(7)
C4 0.0235(10) 0.0181(11) 0.0240(10) 0.0033(9) 0.0056(8) 0.0004(9)
C11 0.0279(9) 0.0286(12) 0.0280(9) 0.0001(9) 0.0173(7) 0.0039(9)
C12 0.0269(9) 0.0307(12) 0.0327(9) -0.0031(9) 0.0221(7) -0.0011(9)
C13 0.0416(10) 0.0434(15) 0.0529(11) -0.0223(10) 0.0385(8) -0.0148(11)
C10 0.0185(9) 0.0209(11) 0.0263(10) -0.0037(9) 0.0054(8) -0.0010(9)
C7 0.0316(13) 0.0261(13) 0.0581(16) 0.0147(12) 0.0118(11) 0.0025(11)
C8 0.0258(13) 0.0468(17) 0.080(2) 0.0263(15) 0.0076(13) -0.0080(13)
C9 0.0210(13) 0.0378(16) 0.065(2) 0.0153(14) -0.0015(13) -0.0028(12)
C16 0.0544(11) 0.0342(14) 0.0610(12) -0.0127(11) 0.0465(8) -0.0116(11)
C14 0.0492(11) 0.0472(16) 0.0530(12) -0.0261(11) 0.0395(9) -0.0214(12)
C15 0.0565(11) 0.0323(13) 0.0679(12) -0.0183(10) 0.0524(8) -0.0152(11)
C20 0.0508(13) 0.0622(19) 0.0374(12) 0.0153(12) 0.0271(10) 0.0008(14)
C19 0.0367(12) 0.078(2) 0.0443(12) 0.0152(14) 0.0264(9) -0.0027(14)
C22 0.0505(14) 0.094(3) 0.0326(12) 0.0065(15) 0.0223(10) -0.0189(17)
C21 0.0465(13) 0.106(3) 0.0455(13) 0.0022(16) 0.0313(10) -0.0210(17)
C17 0.0472(12) 0.0386(15) 0.0401(11) 0.0033(10) 0.0293(9) -0.0087(12)
C18 0.0463(11) 0.0412(15) 0.0376(11) 0.0037(11) 0.0287(8) -0.0042(12)
O2W 0.382(11) 0.232(8) 0.288(10) -0.007(7) -0.003(9) -0.066(8)
O1W 0.276(5) 0.294(7) 0.189(4) 0.118(4) 0.142(3) 0.118(5)
O3W 0.900(19) 0.286(11) 0.391(10) 0.069(9) 0.362(11) 0.039(14)

loop_
_atom_type_symbol
_atom_type_description
_atom_type_scat_dispersion_real
_atom_type_scat_dispersion_imag
_atom_type_scat_source
C C 0.0033 0.0016 'International Tables Vol C Tables 4.2.6.8 and 6.1.1.4'
Cd Cd -0.8075 1.2024 'International Tables Vol C Tables 4.2.6.8 and 6.1.1.4'
Gd Gd -0.1653 3.9035 'International Tables Vol C Tables 4.2.6.8 and 6.1.1.4'
N N 0.0061 0.0033 'International Tables Vol C Tables 4.2.6.8 and 6.1.1.4'
O O 0.0106 0.0060 'International Tables Vol C Tables 4.2.6.8 and 6.1.1.4'
H H 0.0000 0.0000 'International Tables Vol C Tables 4.2.6.8 and 6.1.1.4'

loop_
_geom_angle_atom_site_label_1
_geom_angle_atom_site_label_2
_geom_angle_atom_site_label_3
_geom_angle
_geom_angle_site_symmetry_1
_geom_angle_site_symmetry_3
O3 Gd1 O2 75.78(6) 3_677 3_677
O3 Gd1 O6 133.78(6) 3_677 .
O2 Gd1 O6 73.10(6) 3_677 .
O3 Gd1 O5 74.50(7) 3_677 .
O2 Gd1 O5 83.22(6) 3_677 .
O6 Gd1 O5 133.01(6) . .
O3 Gd1 O8 105.34(7) 3_677 .
O2 Gd1 O8 131.70(6) 3_677 .
O6 Gd1 O8 73.11(7) . .
O5 Gd1 O8 144.64(6) . .
O3 Gd1 O7 71.99(8) 3_677 .
O2 Gd1 O7 84.43(7) 3_677 .
O6 Gd1 O7 71.75(7) . .
O5 Gd1 O7 146.19(6) . .
O8 Gd1 O7 52.59(6) . .
O3 Gd1 O1 149.46(6) 3_677 .
O2 Gd1 O1 123.47(5) 3_677 .
O6 Gd1 O1 76.73(5) . .
O5 Gd1 O1 84.00(5) . .
O8 Gd1 O1 80.03(5) . .
O7 Gd1 O1 128.58(6) . .
O3 Gd1 N3 77.43(6) 3_677 2_546
O2 Gd1 N3 149.07(6) 3_677 2_546
O6 Gd1 N3 137.74(6) . 2_546
O5 Gd1 N3 74.94(7) . 2_546
O8 Gd1 N3 70.70(8) . 2_546
O7 Gd1 N3 101.70(8) . 2_546
O1 Gd1 N3 76.19(5) . 2_546
O3 Gd1 O2 133.92(7) 3_677 .
O2 Gd1 O2 73.67(5) 3_677 .
O6 Gd1 O2 66.26(6) . .
O5 Gd1 O2 68.38(6) . .
O8 Gd1 O2 120.74(5) . .
O7 Gd1 O2 136.62(7) . .
O1 Gd1 O2 50.50(4) . .
N3 Gd1 O2 116.39(6) 2_546 .
O3 Gd1 Gd1 108.00(5) 3_677 3_677
O2 Gd1 Gd1 38.98(4) 3_677 3_677
O6 Gd1 Gd1 64.13(5) . 3_677
O5 Gd1 Gd1 71.84(4) . 3_677
O8 Gd1 Gd1 136.85(5) . 3_677
O7 Gd1 Gd1 114.76(6) . 3_677
O1 Gd1 Gd1 84.84(3) . 3_677
N3 Gd1 Gd1 143.14(6) 2_546 3_677
O2 Gd1 Gd1 34.69(3) . 3_677
O4 Cd1 N1 101.94(6) 2_546 .
O4 Cd1 N2 72.11(6) 2_546 2_546
N1 Cd1 N2 171.60(7) . 2_546
O4 Cd1 N4 90.62(8) 2_546 1_455
N1 Cd1 N4 92.43(8) . 1_455
N2 Cd1 N4 93.54(8) 2_546 1_455
O4 Cd1 N5 95.03(8) 2_546 4_575
N1 Cd1 N5 93.06(8) . 4_575
N2 Cd1 N5 81.77(8) 2_546 4_575
N4 Cd1 N5 171.15(7) 1_455 4_575
O4 Cd1 O1 173.71(6) 2_546 .
N1 Cd1 O1 71.99(5) . .
N2 Cd1 O1 114.10(5) 2_546 .
N4 Cd1 O1 88.04(6) 1_455 .
N5 Cd1 O1 87.06(6) 4_575 .
C1 O1 Cd1 114.02(11) . .
C1 O1 Gd1 94.62(10) . .
Cd1 O1 Gd1 151.06(7) . .
C1 O2 Gd1 153.05(14) . 3_677
C1 O2 Gd1 93.46(13) . .
Gd1 O2 Gd1 106.33(5) 3_677 .
C11 O5 Gd1 126.81(17) . .
C10 N3 C9 116.5(2) . .
C10 N3 Gd1 116.81(17) . 2_556
C9 N3 Gd1 125.24(16) . 2_556
C4 O3 Gd1 152.14(18) . 3_677
C17 O7 Gd1 92.01(17) . .
C17 O8 Gd1 92.86(17) . .
C11 O6 Gd1 139.85(16) 3_677 .
C10 C6 C7 117.3(2) . .
C10 C6 C5 119.0(2) . .
C7 C6 C5 123.5(2) . .
C5 N2 C3 106.05(17) . .
C5 N2 Cd1 139.46(13) . 2_556
C3 N2 Cd1 113.87(13) . 2_556
C4 O4 Cd1 119.23(14) . 2_556
C21 N5 C20 117.5(3) . .
C21 N5 Cd1 116.8(2) . 4_576
C20 N5 Cd1 123.90(19) . 4_576
C14 N4 C15 117.2(3) . .
C14 N4 Cd1 118.5(2) . 1_655
C15 N4 Cd1 123.24(18) . 1_655
O2 C1 O1 118.91(17) . .
O2 C1 C2 121.93(19) . .
O1 C1 C2 119.16(16) . .
N1 C2 C3 108.58(16) . .
N1 C2 C1 118.68(18) . .
C3 C2 C1 132.71(17) . .
N2 C5 N1 112.89(16) . .
N2 C5 C6 120.55(19) . .
N1 C5 C6 126.2(2) . .
N2 C3 C2 107.46(17) . .
N2 C3 C4 117.32(19) . .
C2 C3 C4 134.48(17) . .
C5 N1 C2 104.97(17) . .
C5 N1 Cd1 140.23(13) . .
C2 N1 Cd1 114.78(13) . .
O3 C4 O4 122.8(2) . .
O3 C4 C3 119.9(2) . .
O4 C4 C3 117.14(18) . .
O5 C11 O6 127.6(3) . 3_677
O5 C11 C12 117.8(2) . .
O6 C11 C12 114.5(2) 3_677 .
C13 C12 C16 117.9(3) . .
C13 C12 C11 119.5(2) . .
C16 C12 C11 122.6(2) . .
C12 C13 C14 119.4(3) . .
C12 C13 H13 120.3 . .
C14 C13 H13 120.3 . .
N3 C10 C6 124.7(2) . .
N3 C10 H10 117.7 . .
C6 C10 H10 117.7 . .
C8 C7 C6 118.9(3) . .
C8 C7 H7 120.6 . .
C6 C7 H7 120.6 . .
C9 C8 C7 119.5(3) . .
C9 C8 H8 120.3 . .
C7 C8 H8 120.3 . .
N3 C9 C8 123.0(3) . .
N3 C9 H9 118.5 . .
C8 C9 H9 118.5 . .
C12 C16 C15 118.7(3) . .
C12 C16 H16 120.6 . .
C15 C16 H16 120.6 . .
N4 C14 C13 122.9(3) . .
N4 C14 H14 118.5 . .
C13 C14 H14 118.5 . .
N4 C15 C16 123.7(3) . .
N4 C15 H15 118.2 . .
C16 C15 H15 118.2 . .
N5 C20 C19 122.7(2) . .
N5 C20 H20 118.6 . .
C19 C20 H20 118.6 . .
C20 C19 C18 119.3(3) . .
C20 C19 H19 120.3 . .
C18 C19 H19 120.3 . .
C18 C22 C21 118.3(3) . .
C18 C22 H22 120.8 . .
C21 C22 H22 120.8 . .
N5 C21 C22 123.7(3) . .
N5 C21 H21 118.2 . .
C22 C21 H21 118.2 . .
O7 C17 O8 122.5(3) . .
O7 C17 C18 119.1(2) . .
O8 C17 C18 118.3(2) . .
C22 C18 C19 118.5(3) . .
C22 C18 C17 121.2(2) . .
C19 C18 C17 120.3(2) . .
H2WB O2W H2WA 106.0 . .
H1WA O1W H1WB 102.2 . .
H3WA O3W H3WB 105.5 . .

loop_
_geom_bond_atom_site_label_1
_geom_bond_atom_site_label_2
_geom_bond_distance
_geom_bond_site_symmetry_2
Gd1 O3 2.2778(16) 3_677
Gd1 O2 2.3379(14) 3_677
Gd1 O6 2.3941(19) .
Gd1 O5 2.438(2) .
Gd1 O8 2.471(2) .
Gd1 O7 2.496(2) .
Gd1 O1 2.5481(12) .
Gd1 N3 2.566(2) 2_546
Gd1 O2 2.5842(15) .
Cd1 O4 2.2824(16) 2_546
Cd1 N1 2.2928(18) .
Cd1 N2 2.3081(19) 2_546
Cd1 N4 2.376(2) 1_455
Cd1 N5 2.391(3) 4_575
Cd1 O1 2.3968(12) .
O1 C1 1.281(3) .
O2 C1 1.261(2) .
O2 Gd1 2.3379(14) 3_677
O5 C11 1.246(3) .
N3 C10 1.345(3) .
N3 C9 1.348(4) .
N3 Gd1 2.566(2) 2_556
O3 C4 1.246(2) .
O3 Gd1 2.2779(16) 3_677
O7 C17 1.249(3) .
O8 C17 1.260(3) .
O6 C11 1.253(3) 3_677
C6 C10 1.377(3) .
C6 C7 1.391(4) .
C6 C5 1.466(3) .
N2 C5 1.347(3) .
N2 C3 1.369(2) .
N2 Cd1 2.3082(19) 2_556
O4 C4 1.251(3) .
O4 Cd1 2.2824(16) 2_556
N5 C21 1.331(4) .
N5 C20 1.336(3) .
N5 Cd1 2.391(3) 4_576
N4 C14 1.327(4) .
N4 C15 1.328(4) .
N4 Cd1 2.376(2) 1_655
C1 C2 1.467(3) .
C2 N1 1.376(2) .
C2 C3 1.397(3) .
C5 N1 1.349(3) .
C3 C4 1.498(3) .
C11 O6 1.253(3) 3_677
C11 C12 1.521(4) .
C12 C13 1.376(4) .
C12 C16 1.379(4) .
C13 C14 1.386(4) .
C13 H13 0.9300 .
C10 H10 0.9300 .
C7 C8 1.388(4) .
C7 H7 0.9300 .
C8 C9 1.366(5) .
C8 H8 0.9300 .
C9 H9 0.9300 .
C16 C15 1.383(4) .
C16 H16 0.9300 .
C14 H14 0.9300 .
C15 H15 0.9300 .
C20 C19 1.371(5) .
C20 H20 0.9300 .
C19 C18 1.383(4) .
C19 H19 0.9300 .
C22 C18 1.376(4) .
C22 C21 1.378(5) .
C22 H22 0.9300 .
C21 H21 0.9300 .
C17 C18 1.510(4) .
O2W H2WB 0.9557 .
O2W H2WA 0.8438 .
O1W H1WA 0.8506 .
O1W H1WB 0.8447 .
O3W H3WA 0.9334 .
O3W H3WB 1.0361 .

loop_
_geom_torsion_atom_site_label_1
_geom_torsion_atom_site_label_2
_geom_torsion_atom_site_label_3
_geom_torsion_atom_site_label_4
_geom_torsion
_geom_torsion_site_symmetry_1
_geom_torsion_site_symmetry_4
N1 Cd1 O1 C1 -10.30(16) . .
N2 Cd1 O1 C1 163.50(16) 2_546 .
N4 Cd1 O1 C1 -103.50(16) 1_455 .
N5 Cd1 O1 C1 83.88(17) 4_575 .
N1 Cd1 O1 Gd1 160.78(17) . .
N2 Cd1 O1 Gd1 -25.42(18) 2_546 .
N4 Cd1 O1 Gd1 67.58(16) 1_455 .
N5 Cd1 O1 Gd1 -105.04(16) 4_575 .
O3 Gd1 O1 C1 -120.70(16) 3_677 .
O2 Gd1 O1 C1 2.07(16) 3_677 .
O6 Gd1 O1 C1 61.14(14) . .
O5 Gd1 O1 C1 -75.70(14) . .
O8 Gd1 O1 C1 135.98(15) . .
O7 Gd1 O1 C1 114.30(15) . .
N3 Gd1 O1 C1 -151.62(15) 2_546 .
O2 Gd1 O1 C1 -8.87(13) . .
Gd1 Gd1 O1 C1 -3.46(13) 3_677 .
O3 Gd1 O1 Cd1 67.5(2) 3_677 .
O2 Gd1 O1 Cd1 -169.76(14) 3_677 .
O6 Gd1 O1 Cd1 -110.69(16) . .
O5 Gd1 O1 Cd1 112.47(16) . .
O8 Gd1 O1 Cd1 -35.86(16) . .
O7 Gd1 O1 Cd1 -57.53(18) . .
N3 Gd1 O1 Cd1 36.55(16) 2_546 .
O2 Gd1 O1 Cd1 179.29(19) . .
Gd1 Gd1 O1 Cd1 -175.29(16) 3_677 .
O3 Gd1 O2 C1 148.10(14) 3_677 .
O2 Gd1 O2 C1 -161.49(18) 3_677 .
O6 Gd1 O2 C1 -83.15(14) . .
O5 Gd1 O2 C1 109.44(14) . .
O8 Gd1 O2 C1 -32.27(16) . .
O7 Gd1 O2 C1 -98.70(15) . .
O1 Gd1 O2 C1 9.01(13) . .
N3 Gd1 O2 C1 50.02(16) 2_546 .
Gd1 Gd1 O2 C1 -161.49(18) 3_677 .
O3 Gd1 O2 Gd1 -50.41(11) 3_677 3_677
O2 Gd1 O2 Gd1 0.0 3_677 3_677
O6 Gd1 O2 Gd1 78.34(7) . 3_677
O5 Gd1 O2 Gd1 -89.07(7) . 3_677
O8 Gd1 O2 Gd1 129.22(7) . 3_677
O7 Gd1 O2 Gd1 62.79(10) . 3_677
O1 Gd1 O2 Gd1 170.50(10) . 3_677
N3 Gd1 O2 Gd1 -148.48(7) 2_546 3_677
O3 Gd1 O5 C11 -94.11(17) 3_677 .
O2 Gd1 O5 C11 -17.04(17) 3_677 .
O6 Gd1 O5 C11 42.21(19) . .
O8 Gd1 O5 C11 171.10(15) . .
O7 Gd1 O5 C11 -86.3(2) . .
O1 Gd1 O5 C11 107.78(17) . .
N3 Gd1 O5 C11 -174.95(18) 2_546 .
O2 Gd1 O5 C11 58.05(17) . .
Gd1 Gd1 O5 C11 21.26(16) 3_677 .
O3 Gd1 O7 C17 -126.6(2) 3_677 .
O2 Gd1 O7 C17 156.58(19) 3_677 .
O6 Gd1 O7 C17 82.56(18) . .
O5 Gd1 O7 C17 -134.46(17) . .
O8 Gd1 O7 C17 0.20(17) . .
O1 Gd1 O7 C17 27.5(2) . .
N3 Gd1 O7 C17 -54.11(19) 2_546 .
O2 Gd1 O7 C17 97.54(19) . .
Gd1 Gd1 O7 C17 131.41(17) 3_677 .
O3 Gd1 O8 C17 51.96(18) 3_677 .
O2 Gd1 O8 C17 -32.5(2) 3_677 .
O6 Gd1 O8 C17 -79.85(17) . .
O5 Gd1 O8 C17 136.65(16) . .
O7 Gd1 O8 C17 -0.20(17) . .
O1 Gd1 O8 C17 -158.89(18) . .
N3 Gd1 O8 C17 122.37(18) 2_546 .
O2 Gd1 O8 C17 -127.77(16) . .
Gd1 Gd1 O8 C17 -87.62(17) 3_677 .
O3 Gd1 O6 C11 56.9(3) 3_677 3_677
O2 Gd1 O6 C11 7.2(2) 3_677 3_677
O5 Gd1 O6 C11 -55.9(3) . 3_677
O8 Gd1 O6 C11 152.1(3) . 3_677
O7 Gd1 O6 C11 96.8(3) . 3_677
O1 Gd1 O6 C11 -124.4(3) . 3_677
N3 Gd1 O6 C11 -175.8(2) 2_546 3_677
O2 Gd1 O6 C11 -72.0(3) . 3_677
Gd1 Gd1 O6 C11 -33.8(2) 3_677 3_677
Gd1 O2 C1 O1 -153.7(2) 3_677 .
Gd1 O2 C1 O1 -15.9(2) . .
Gd1 O2 C1 C2 25.3(5) 3_677 .
Gd1 O2 C1 C2 163.1(2) . .
Cd1 O1 C1 O2 -168.13(17) . .
Gd1 O1 C1 O2 16.2(2) . .
Cd1 O1 C1 C2 12.9(3) . .
Gd1 O1 C1 C2 -162.83(19) . .
O2 C1 C2 N1 173.5(2) . .
O1 C1 C2 N1 -7.5(4) . .
O2 C1 C2 C3 -8.6(4) . .
O1 C1 C2 C3 170.3(3) . .
C3 N2 C5 N1 -2.1(3) . .
Cd1 N2 C5 N1 -171.80(19) 2_556 .
C3 N2 C5 C6 171.8(2) . .
Cd1 N2 C5 C6 2.1(4) 2_556 .
C10 C6 C5 N2 31.5(4) . .
C7 C6 C5 N2 -142.6(3) . .
C10 C6 C5 N1 -155.5(3) . .
C7 C6 C5 N1 30.4(4) . .
C5 N2 C3 C2 2.3(3) . .
Cd1 N2 C3 C2 175.01(17) 2_556 .
C5 N2 C3 C4 -169.3(2) . .
Cd1 N2 C3 C4 3.4(3) 2_556 .
N1 C2 C3 N2 -1.8(3) . .
C1 C2 C3 N2 -179.8(3) . .
N1 C2 C3 C4 167.7(3) . .
C1 C2 C3 C4 -10.2(5) . .
N2 C5 N1 C2 1.0(3) . .
C6 C5 N1 C2 -172.5(3) . .
N2 C5 N1 Cd1 -177.13(19) . .
C6 C5 N1 Cd1 9.4(5) . .
C3 C2 N1 C5 0.5(3) . .
C1 C2 N1 C5 178.8(2) . .
C3 C2 N1 Cd1 179.19(17) . .
C1 C2 N1 Cd1 -2.5(3) . .
O4 Cd1 N1 C5 2.5(3) 2_546 .
N4 Cd1 N1 C5 -88.6(3) 1_455 .
N5 Cd1 N1 C5 98.3(3) 4_575 .
O1 Cd1 N1 C5 -175.8(3) . .
O4 Cd1 N1 C2 -175.44(18) 2_546 .
N4 Cd1 N1 C2 93.41(18) 1_455 .
N5 Cd1 N1 C2 -79.64(18) 4_575 .
O1 Cd1 N1 C2 6.27(17) . .
Gd1 O3 C4 O4 -140.3(3) 3_677 .
Gd1 O3 C4 C3 43.9(6) 3_677 .
Cd1 O4 C4 O3 -169.5(2) 2_556 .
Cd1 O4 C4 C3 6.4(4) 2_556 .
N2 C3 C4 O3 169.4(3) . .
C2 C3 C4 O3 0.7(5) . .
N2 C3 C4 O4 -6.6(4) . .
C2 C3 C4 O4 -175.3(3) . .
Gd1 O5 C11 O6 -10.6(3) . 3_677
Gd1 O5 C11 C12 169.62(13) . .
O5 C11 C12 C13 -178.5(2) . .
O6 C11 C12 C13 1.6(3) 3_677 .
O5 C11 C12 C16 2.7(3) . .
O6 C11 C12 C16 -177.1(2) 3_677 .
C16 C12 C13 C14 0.9(3) . .
C11 C12 C13 C14 -177.9(2) . .
C9 N3 C10 C6 -2.8(4) . .
Gd1 N3 C10 C6 164.3(2) 2_556 .
C7 C6 C10 N3 3.8(4) . .
C5 C6 C10 N3 -170.7(3) . .
C10 C6 C7 C8 -1.2(5) . .
C5 C6 C7 C8 173.1(3) . .
C6 C7 C8 C9 -2.2(6) . .
C10 N3 C9 C8 -0.8(5) . .
Gd1 N3 C9 C8 -166.8(3) 2_556 .
C7 C8 C9 N3 3.3(6) . .
C13 C12 C16 C15 -2.2(3) . .
C11 C12 C16 C15 176.6(2) . .
C15 N4 C14 C13 -2.8(4) . .
Cd1 N4 C14 C13 165.94(19) 1_655 .
C12 C13 C14 N4 1.7(4) . .
C14 N4 C15 C16 1.4(4) . .
Cd1 N4 C15 C16 -166.72(19) 1_655 .
C12 C16 C15 N4 1.0(4) . .
C21 N5 C20 C19 0.2(5) . .
Cd1 N5 C20 C19 -164.0(3) 4_576 .
N5 C20 C19 C18 -0.6(5) . .
C20 N5 C21 C22 -0.4(6) . .
Cd1 N5 C21 C22 165.0(3) 4_576 .
C18 C22 C21 N5 0.9(6) . .
Gd1 O7 C17 O8 -0.4(3) . .
Gd1 O7 C17 C18 -178.5(2) . .
Gd1 O8 C17 O7 0.4(3) . .
Gd1 O8 C17 C18 178.5(2) . .
C21 C22 C18 C19 -1.3(5) . .
C21 C22 C18 C17 179.2(3) . .
C20 C19 C18 C22 1.1(5) . .
C20 C19 C18 C17 -179.3(3) . .
O7 C17 C18 C22 165.2(3) . .
O8 C17 C18 C22 -13.0(5) . .
O7 C17 C18 C19 -14.4(5) . .
O8 C17 C18 C19 167.5(3) . .
